data_4104991
loop_
_publ_author_name
'Zheng Lu'
'Carolyn B. Knobler'
'Hiroyasu Furukawa'
'Bo Wang'
'Guannan Liu'
'Omar M. Yaghi'

_publ_section_title
;
 Synthesis and Structure of Chemically Stable Metal-Organic Polyhedra
;
_journal_name_full 'Journal of the American Chemical Society'
_journal_page_first 12532
_journal_page_last 12533
_journal_paper_doi 10.1021/ja905101s
_journal_volume 131
_journal_year 2009
_chemical_formula_moiety 'C128 H160 B8 N64 Pd6'
_chemical_formula_sum 'C128 H160 B8 N64 Pd6'
_chemical_formula_weight 3320.08
_chemical_name_systematic
;
 ?
;
_space_group_IT_number 128
_symmetry_cell_setting tetragonal
_symmetry_space_group_name_Hall '-P 4 2n'
_symmetry_space_group_name_H-M 'P 4/m n c'
_atom_sites_solution_hydrogens geom
_atom_sites_solution_primary direct
_atom_sites_solution_secondary difmap
_audit_creation_method SHELXL-97
_cell_angle_alpha 90.00
_cell_angle_beta 90.00
_cell_angle_gamma 90.00
_cell_formula_units_Z 2
_cell_length_a 16.9134(3)
_cell_length_b 16.9134(3)
_cell_length_c 34.3440(10)
_cell_measurement_reflns_used 9151
_cell_measurement_temperature 100(2)
_cell_measurement_theta_max 88.415
_cell_measurement_theta_min 5.146
_cell_volume 9824.6(4)
_computing_structure_refinement 'SHELXL-97 (Sheldrick, 1997)'
_diffrn_ambient_temperature 100(2)
_diffrn_measured_fraction_theta_full 0.898
_diffrn_measured_fraction_theta_max 0.898
_diffrn_measurement_device_type 'Bruke SMART APEXII'
_diffrn_measurement_method 'narrow frame'
_diffrn_radiation_monochromator graphite
_diffrn_radiation_source 'fine-focus sealed tube'
_diffrn_radiation_type CuK\a
_diffrn_radiation_wavelength 1.54178
_diffrn_reflns_av_R_equivalents 0.0510
_diffrn_reflns_av_sigmaI/netI 0.0188
_diffrn_reflns_limit_h_max 15
_diffrn_reflns_limit_h_min -14
_diffrn_reflns_limit_k_max 15
_diffrn_reflns_limit_k_min -15
_diffrn_reflns_limit_l_max 29
_diffrn_reflns_limit_l_min -31
_diffrn_reflns_number 29804
_diffrn_reflns_theta_full 44.24
_diffrn_reflns_theta_max 44.24
_diffrn_reflns_theta_min 18.75
_diffrn_standards_decay_% 0
_diffrn_standards_interval_count 0
_diffrn_standards_interval_time 0
_diffrn_standards_number 0
_exptl_absorpt_coefficient_mu 4.768
_exptl_absorpt_correction_T_max 0.7965
_exptl_absorpt_correction_T_min 0.4489
_exptl_absorpt_correction_type multi-scan
_exptl_absorpt_process_details SADABS
_exptl_crystal_colour colorless
_exptl_crystal_density_diffrn 1.122
_exptl_crystal_description 'square plate'
_exptl_crystal_F_000 3384
_exptl_crystal_size_max 0.20
_exptl_crystal_size_mid 0.20
_exptl_crystal_size_min 0.05
_refine_diff_density_max 0.495
_refine_diff_density_min -0.408
_refine_diff_density_rms 0.063
_refine_ls_extinction_coef 0.0008(2)
_refine_ls_extinction_expression Fc^*^=kFc[1+0.001xFc^2^\l^3^/sin(2\q)]^-1/4^
_refine_ls_extinction_method SHELXL
_refine_ls_goodness_of_fit_ref 1.069
_refine_ls_hydrogen_treatment constr
_refine_ls_matrix_type full
_refine_ls_number_parameters 176
_refine_ls_number_reflns 1770
_refine_ls_number_restraints 2
_refine_ls_restrained_S_all 1.071
_refine_ls_R_factor_all 0.0655
_refine_ls_R_factor_gt 0.0618
_refine_ls_shift/su_max 0.002
_refine_ls_shift/su_mean 0.000
_refine_ls_structure_factor_coef Fsqd
_refine_ls_weighting_details 'calc w=1/[\s^2^(Fo^2^)+(0.0760P)^2^+45.6806P] where P=(Fo^2^+2Fc^2^)/3'
_refine_ls_weighting_scheme calc
_refine_ls_wR_factor_gt 0.1558
_refine_ls_wR_factor_ref 0.1587
_reflns_number_gt 1637
_reflns_number_total 1770
_reflns_threshold_expression >2sigma(I)
_cod_data_source_file ja905101s_si_006.cif
_cod_data_source_block mop101_s
_cod_database_code 4104991

loop_
_symmetry_equiv_pos_as_xyz
'x, y, z'
'-x, -y, z'
'-y, x, z'
'y, -x, z'
'-x+1/2, y+1/2, -z+1/2'
'x+1/2, -y+1/2, -z+1/2'
'y+1/2, x+1/2, -z+1/2'
'-y+1/2, -x+1/2, -z+1/2'
'-x, -y, -z'
'x, y, -z'
'y, -x, -z'
'-y, x, -z'
'x-1/2, -y-1/2, z-1/2'
'-x-1/2, y-1/2, z-1/2'
'-y-1/2, -x-1/2, z-1/2'
'y-1/2, x-1/2, z-1/2'

loop_
_atom_site_label
_atom_site_type_symbol
_atom_site_fract_x
_atom_site_fract_y
_atom_site_fract_z
_atom_site_U_iso_or_equiv
_atom_site_adp_type
_atom_site_occupancy
_atom_site_symmetry_multiplicity
_atom_site_calc_flag
_atom_site_refinement_flags
_atom_site_disorder_assembly
_atom_site_disorder_group
Pd1 Pd 0.06384(6) 0.31063(5) 0.5000 0.0606(7) Uani 1 2 d S . .
Pd2 Pd 0.0000 0.0000 0.34701(3) 0.0723(8) Uani 1 4 d S . .
B1 B 0.2597(7) 0.1710(7) 0.3921(3) 0.066(3) Uiso 1 1 d . . .
N1 N 0.3218(6) 0.2067(5) 0.3646(3) 0.097(3) Uiso 1 1 d D A .
C2 C 0.3089(15) 0.2232(11) 0.3247(7) 0.180(7) Uiso 1 1 d D . .
H2 H 0.2585 0.2223 0.3125 0.216 Uiso 1 1 calc R A .
C3 C 0.3739(14) 0.2394(11) 0.3072(7) 0.170(7) Uiso 1 1 d D A .
C4 C 0.3831(16) 0.2694(15) 0.2641(8) 0.205(9) Uiso 1 1 d . . .
H4A H 0.3914 0.2241 0.2467 0.308 Uiso 1 1 calc R A .
H4B H 0.4285 0.3051 0.2623 0.308 Uiso 1 1 calc R . .
H4C H 0.3350 0.2976 0.2562 0.308 Uiso 1 1 calc R . .
N5 N 0.4349(16) 0.2365(14) 0.3311(8) 0.226(8) Uiso 1 1 d D . .
C6 C 0.399(2) 0.2066(16) 0.3666(10) 0.223(10) Uiso 1 1 d D A .
H6 H 0.4275 0.1890 0.3886 0.267 Uiso 1 1 calc R . .
N7 N 0.1883(9) 0.1521(11) 0.3691(4) 0.057(4) Uiso 0.50 1 d P A 1
C8 C 0.1512(13) 0.1953(13) 0.3400(6) 0.085(6) Uiso 0.50 1 d P A 1
H8 H 0.1684 0.2450 0.3302 0.102 Uiso 0.50 1 calc PR A 1
C9 C 0.0861(12) 0.1548(12) 0.3277(6) 0.078(6) Uiso 0.50 1 d P A 1
C10 C 0.035(2) 0.150(3) 0.2929(10) 0.124(13) Uiso 0.50 1 d P A 1
H10A H 0.0635 0.1692 0.2701 0.186 Uiso 0.50 1 calc PR A 1
H10B H -0.0125 0.1829 0.2970 0.186 Uiso 0.50 1 calc PR A 1
H10C H 0.0185 0.0951 0.2887 0.186 Uiso 0.50 1 calc PR A 1
N11 N 0.0815(9) 0.0867(10) 0.3495(4) 0.064(4) Uiso 0.50 1 d P A 1
C12 C 0.1409(6) 0.0904(6) 0.3729(3) 0.068(3) Uiso 0.50 1 d P . .
H12 H 0.1503 0.0507 0.3919 0.081 Uiso 0.50 1 calc PR A 1
N7' N 0.2123(10) 0.1113(11) 0.3685(4) 0.067(5) Uiso 0.50 1 d P A 2
C8' C 0.2427(13) 0.0570(12) 0.3402(6) 0.080(6) Uiso 0.50 1 d P A 2
H8' H 0.2964 0.0522 0.3324 0.096 Uiso 0.50 1 calc PR A 2
C9' C 0.1824(14) 0.0144(14) 0.3268(7) 0.093(7) Uiso 0.50 1 d P A 2
C10' C 0.1855(15) -0.0409(11) 0.2970(5) 0.051(6) Uiso 0.50 1 d P A 2
H10D H 0.1509 -0.0855 0.3034 0.076 Uiso 0.50 1 calc PR A 2
H10E H 0.2400 -0.0598 0.2941 0.076 Uiso 0.50 1 calc PR A 2
H10F H 0.1679 -0.0165 0.2727 0.076 Uiso 0.50 1 calc PR A 2
N11' N 0.1114(10) 0.0391(10) 0.3494(4) 0.070(4) Uiso 0.50 1 d P A 2
C12' C 0.1409(6) 0.0904(6) 0.3729(3) 0.068(3) Uiso 0.50 1 d P A 2
H12' H 0.1097 0.1122 0.3932 0.081 Uiso 0.50 1 calc PR A 2
C18 C 0.1681(11) 0.2349(11) 0.4419(5) 0.064(5) Uiso 0.50 1 d P . 2
H18 H 0.1230 0.2070 0.4329 0.077 Uiso 0.50 1 calc PR . 2
N13' N 0.2053(10) 0.2348(9) 0.4078(5) 0.062(4) Uiso 0.50 1 d P A 1
C14' C 0.1781(11) 0.3046(11) 0.3908(6) 0.074(5) Uiso 0.50 1 d P A 1
H14' H 0.1924 0.3236 0.3658 0.089 Uiso 0.50 1 calc PR A 1
C15' C 0.1294(12) 0.3397(12) 0.4152(6) 0.077(6) Uiso 0.50 1 d P A 1
C16' C 0.0707(18) 0.4157(13) 0.4101(6) 0.063(8) Uiso 0.50 1 d P A 1
H16D H 0.0159 0.3973 0.4082 0.095 Uiso 0.50 1 calc PR A 1
H16E H 0.0849 0.4447 0.3864 0.095 Uiso 0.50 1 calc PR A 1
H16F H 0.0762 0.4506 0.4327 0.095 Uiso 0.50 1 calc PR A 1
N17' N 0.1245(8) 0.2937(8) 0.4485(4) 0.051(3) Uiso 0.50 1 d P A 1
C18' C 0.1681 0.2349 0.4419 0.064 Uiso 0.50 1 d P A 1
H18' H 0.1742 0.1932 0.4602 0.077 Uiso 0.50 1 calc PR A 1
N19' N -0.0382(9) 0.3302(8) 0.4686(5) 0.060(4) Uiso 0.50 1 d P A 1
C20' C -0.1028(10) 0.3769(11) 0.4765(6) 0.063(5) Uiso 0.50 1 d P A 1
C21' C -0.1059(11) 0.4417(10) 0.5000 0.101(5) Uiso 1 2 d S A 1
H21D H -0.0912 0.4266 0.5266 0.152 Uiso 0.50 1 calc PR A 1
H21E H -0.1597 0.4632 0.5000 0.152 Uiso 1 2 calc SR A 1
H21F H -0.0690 0.4819 0.4904 0.152 Uiso 0.50 1 calc PR A 1
C22' C -0.1603(12) 0.3587(11) 0.4495(5) 0.069(5) Uiso 0.50 1 d P A 1
H22' H -0.2123 0.3799 0.4485 0.083 Uiso 0.50 1 calc PR A 1
N23' N -0.1290(11) 0.3049(9) 0.4249(5) 0.064(5) Uiso 0.50 1 d P A 1
C24' C -0.0606 0.2836 0.4422 0.067 Uiso 0.50 1 d P A 1
H24' H -0.0319 0.2375 0.4351 0.080 Uiso 0.50 1 calc PR A 1
N13 N 0.2366(9) 0.2272(8) 0.4268(5) 0.060(4) Uiso 0.50 1 d P . 2
C14 C 0.2825(13) 0.2778(12) 0.4492(6) 0.077(6) Uiso 0.50 1 d P . 2
H14 H 0.3373 0.2875 0.4457 0.093 Uiso 0.50 1 calc PR . 2
C15 C 0.2386(12) 0.3094(11) 0.4756(6) 0.070(5) Uiso 0.50 1 d P . 2
C16 C 0.2659(12) 0.3732(12) 0.5000 0.119(6) Uiso 1 2 d S . 2
H16A H 0.2615 0.3577 0.5274 0.179 Uiso 0.50 1 calc PR . 2
H16B H 0.2334 0.4203 0.4953 0.179 Uiso 0.50 1 calc PR . 2
H16C H 0.3212 0.3850 0.4939 0.179 Uiso 0.50 1 calc PR . 2
N17 N 0.1656(9) 0.2854(9) 0.4714(5) 0.067(4) Uiso 0.50 1 d P . 2
N19 N 0.0023(10) 0.3166(8) 0.4508(4) 0.058(4) Uiso 0.50 1 d P A 2
C20 C 0.0183(11) 0.3596(11) 0.4168(6) 0.067(5) Uiso 0.50 1 d P A 2
C21 C 0.1018(17) 0.4142(13) 0.4117(6) 0.062(8) Uiso 0.50 1 d P A 2
H21A H 0.1081 0.4488 0.4344 0.092 Uiso 0.50 1 calc PR A 2
H21B H 0.0980 0.4463 0.3881 0.092 Uiso 0.50 1 calc PR A 2
H21C H 0.1476 0.3788 0.4098 0.092 Uiso 0.50 1 calc PR A 2
C22 C -0.0438(10) 0.3479(11) 0.3928(6) 0.065(5) Uiso 0.50 1 d P A 2
H22 H -0.0507 0.3707 0.3678 0.079 Uiso 0.50 1 calc PR A 2
N23 N -0.0943(11) 0.2979(8) 0.4108(5) 0.058(4) Uiso 0.50 1 d P A 2
C24 C -0.0606(11) 0.2836(12) 0.4422(6) 0.067(5) Uiso 0.50 1 d P . .
H24 H -0.0319 0.2375 0.4351 0.080 Uiso 0.50 1 calc PR A 1

loop_
_atom_site_aniso_label
_atom_site_aniso_U_11
_atom_site_aniso_U_22
_atom_site_aniso_U_33
_atom_site_aniso_U_23
_atom_site_aniso_U_13
_atom_site_aniso_U_12
Pd1 0.0744(10) 0.0595(9) 0.0477(9) 0.000 0.000 -0.0013(5)
Pd2 0.0928(10) 0.0928(10) 0.0314(9) 0.000 0.000 0.000

loop_
_atom_type_symbol
_atom_type_description
_atom_type_scat_dispersion_real
_atom_type_scat_dispersion_imag
_atom_type_scat_source
C C 0.0181 0.0091 'International Tables Vol C Tables 4.2.6.8 and 6.1.1.4'
H H 0.0000 0.0000 'International Tables Vol C Tables 4.2.6.8 and 6.1.1.4'
B B 0.0090 0.0039 'International Tables Vol C Tables 4.2.6.8 and 6.1.1.4'
N N 0.0311 0.0180 'International Tables Vol C Tables 4.2.6.8 and 6.1.1.4'
Pd Pd 0.1215 3.9337 'International Tables Vol C Tables 4.2.6.8 and 6.1.1.4'

loop_
_geom_angle_atom_site_label_1
_geom_angle_atom_site_label_2
_geom_angle_atom_site_label_3
_geom_angle
_geom_angle_site_symmetry_1
_geom_angle_site_symmetry_3
N19 Pd1 N19 116.5(10) . 10_556
N19 Pd1 N17 150.1(7) . 10_556
N19 Pd1 N17 92.5(7) 10_556 10_556
N19 Pd1 N17 92.5(7) . .
N19 Pd1 N17 150.1(7) 10_556 .
N17 Pd1 N17 57.9(10) 10_556 .
N19 Pd1 N19' 27.0(5) . .
N19 Pd1 N19' 89.9(9) 10_556 .
N17 Pd1 N19' 176.3(6) 10_556 .
N17 Pd1 N19' 119.4(7) . .
N19 Pd1 N19' 89.9(9) . 10_556
N19 Pd1 N19' 27.0(5) 10_556 10_556
N17 Pd1 N19' 119.4(7) 10_556 10_556
N17 Pd1 N19' 176.3(6) . 10_556
N19' Pd1 N19' 63.1(10) . 10_556
N19 Pd1 N17' 174.8(5) . 10_556
N19 Pd1 N17' 62.5(7) 10_556 10_556
N17 Pd1 N17' 30.0(5) 10_556 10_556
N17 Pd1 N17' 87.9(8) . 10_556
N19' Pd1 N17' 152.4(6) . 10_556
N19' Pd1 N17' 89.4(6) 10_556 10_556
N19 Pd1 N17' 62.5(7) . .
N19 Pd1 N17' 174.8(5) 10_556 .
N17 Pd1 N17' 87.9(8) 10_556 .
N17 Pd1 N17' 30.0(5) . .
N19' Pd1 N17' 89.4(6) . .
N19' Pd1 N17' 152.4(6) 10_556 .
N17' Pd1 N17' 117.9(8) 10_556 .
N11' Pd2 N11' 89.90(4) 4 .
N11' Pd2 N11' 175.3(9) 4 3
N11' Pd2 N11' 89.90(4) . 3
N11' Pd2 N11' 89.90(4) 4 2
N11' Pd2 N11' 175.3(9) . 2
N11' Pd2 N11' 89.90(4) 3 2
N11' Pd2 N11 62.5(5) 4 2
N11' Pd2 N11 152.2(5) . 2
N11' Pd2 N11 117.2(5) 3 2
N11' Pd2 N11 27.4(5) 2 2
N11' Pd2 N11 117.2(5) 4 .
N11' Pd2 N11 27.4(5) . .
N11' Pd2 N11 62.5(5) 3 .
N11' Pd2 N11 152.2(5) 2 .
N11 Pd2 N11 175.0(8) 2 .
N11' Pd2 N11 27.4(5) 4 4
N11' Pd2 N11 62.5(5) . 4
N11' Pd2 N11 152.2(5) 3 4
N11' Pd2 N11 117.2(5) 2 4
N11 Pd2 N11 89.89(4) 2 4
N11 Pd2 N11 89.89(4) . 4
N11' Pd2 N11 152.2(5) 4 3
N11' Pd2 N11 117.2(5) . 3
N11' Pd2 N11 27.4(5) 3 3
N11' Pd2 N11 62.5(5) 2 3
N11 Pd2 N11 89.89(4) 2 3
N11 Pd2 N11 89.89(4) . 3
N11 Pd2 N11 175.0(8) 4 3
N7 B1 N13' 81.2(11) . .
N7 B1 N7' 31.0(7) . .
N13' B1 N7' 110.0(12) . .
N7 B1 N23' 134.3(12) . 4
N13' B1 N23' 111.8(12) . 4
N7' B1 N23' 110.1(13) . 4
N7 B1 N1 108.4(9) . .
N13' B1 N1 110.7(9) . .
N7' B1 N1 107.1(10) . .
N23' B1 N1 107.0(9) 4 .
N7 B1 N13 109.4(11) . .
N13' B1 N13 32.0(6) . .
N7' B1 N13 132.3(12) . .
N23' B1 N13 81.2(11) 4 .
N1 B1 N13 113.5(9) . .
N7 B1 N23 111.8(12) . 4
N13' B1 N23 133.3(12) . 4
N7' B1 N23 83.5(12) . 4
N23' B1 N23 28.5(7) 4 4
N1 B1 N23 107.0(9) . 4
N13 B1 N23 106.8(11) . 4
C6 N1 C2 102(2) . .
C6 N1 B1 130.5(18) . .
C2 N1 B1 124.5(13) . .
C3 C2 N1 111(2) . .
C3 C2 H2 124.3 . .
N1 C2 H2 124.3 . .
C2 C3 N5 112(2) . .
C2 C3 C4 126(2) . .
N5 C3 C4 121(2) . .
C3 C4 H4A 109.5 . .
C3 C4 H4B 109.5 . .
H4A C4 H4B 109.5 . .
C3 C4 H4C 109.5 . .
H4A C4 H4C 109.5 . .
H4B C4 H4C 109.5 . .
C3 N5 C6 102(2) . .
N1 C6 N5 112(3) . .
N1 C6 H6 123.9 . .
N5 C6 H6 123.9 . .
C12 N7 C8 102.3(14) . .
C12 N7 B1 127.9(14) . .
C8 N7 B1 129.8(15) . .
C9 C8 N7 108.8(19) . .
C9 C8 H8 125.6 . .
N7 C8 H8 125.6 . .
C8 C9 N11 107.3(18) . .
C8 C9 C10 139(2) . .
N11 C9 C10 111(2) . .
C12 N11 C9 104.8(14) . .
C12 N11 Pd2 126.6(11) . .
C9 N11 Pd2 128.6(13) . .
N7' C12 N11' 119.0(13) . .
N7' C12 N11 133.1(12) . .
N11' C12 N11 43.3(8) . .
N7' C12 N7 36.0(8) . .
N11' C12 N7 135.0(12) . .
N11 C12 N7 116.7(12) . .
N7' C12 H12 96.9 . .
N11' C12 H12 91.1 . .
N11 C12 H12 121.6 . .
N7 C12 H12 121.6 . .
C12' N7' C12 0.0(12) . .
C12' N7' C8' 104.0(15) . .
C12 N7' C8' 104.0(15) . .
C12' N7' B1 128.6(15) . .
C12 N7' B1 128.6(15) . .
C8' N7' B1 126.7(15) . .
C9' C8' N7' 107.9(19) . .
C9' C8' H8' 126.0 . .
N7' C8' H8' 126.0 . .
C8' C9' C10' 126(2) . .
C8' C9' N11' 106.6(19) . .
C10' C9' N11' 127(2) . .
C9' C10' H10D 109.5 . .
C9' C10' H10E 109.5 . .
H10D C10' H10E 109.5 . .
C9' C10' H10F 109.5 . .
H10D C10' H10F 109.5 . .
H10E C10' H10F 109.5 . .
C12' N11' C12 0.0(9) . .
C12' N11' C9' 101.7(15) . .
C12 N11' C9' 101.7(15) . .
C12' N11' Pd2 128.0(12) . .
C12 N11' Pd2 128.0(12) . .
C9' N11' Pd2 130.2(13) . .
N7' C12' N11' 119.0(13) . .
N7' C12' H12' 120.5 . .
N11' C12' H12' 120.5 . .
N13 C18 N17 113.9(17) . .
N13 C18 H18 123.0 . .
N17 C18 H18 123.0 . .
C18' N13' C14' 102.2(13) . .
C18' N13' B1 126.8(13) . .
C14' N13' B1 130.9(14) . .
C15' C14' N13' 109.0(18) . .
C15' C14' H14' 125.5 . .
N13' C14' H14' 125.5 . .
C14' C15' N17' 107.9(18) . .
C14' C15' C16' 132.0(19) . .
N17' C15' C16' 119.5(17) . .
C18' N17' C15' 105.2(13) . .
C18' N17' Pd1 123.6(9) . .
C15' N17' Pd1 131.3(12) . .
N17' C18' N13' 115.7(9) . .
N17' C18' H18' 122.1 . .
N13' C18' H18' 122.1 . .
C24 N19' C24' 0.0(12) . .
C24 N19' C20' 105.2(16) . .
C24' N19' C20' 105.2(13) . .
C24 N19' Pd1 121.8(14) . .
C24' N19' Pd1 121.8(10) . .
C20' N19' Pd1 130.9(13) . .
C21' C20' N19' 127.6(17) . .
C21' C20' C22' 123.5(17) . .
N19' C20' C22' 107.4(16) . .
N23' C22' C20' 107.2(17) . .
N23' C22' H22' 126.4 . .
C20' C22' H22' 126.4 . .
C24 N23' C24' 0.0(11) . .
C24 N23' C22' 103.9(16) . .
C24' N23' C22' 103.9(13) . .
C24 N23' B1 125.9(16) . 3
C24' N23' B1 125.9(14) . 3
C22' N23' B1 127.8(16) . 3
N19' C24' N23' 114.0(10) . .
N19' C24' H24' 123.0 . .
N23' C24' H24' 123.0 . .
C18 N13 C14 102.7(16) . .
C18 N13 B1 126.5(15) . .
C14 N13 B1 130.8(14) . .
C15 C14 N13 108.9(18) . .
C15 C14 H14 125.6 . .
N13 C14 H14 125.6 . .
C14 C15 N17 109.8(19) . .
C14 C15 C16 122.3(19) . .
N17 C15 C16 126.8(19) . .
C14 C15 C15 134.7(12) . 10_556
N17 C15 C15 96.3(12) . 10_556
C16 C15 C15 54.5(9) . 10_556
C15 C16 H16A 109.5 . .
C15 C16 H16B 109.5 . .
H16A C16 H16B 109.5 . .
C15 C16 H16C 109.5 . .
H16A C16 H16C 109.5 . .
H16B C16 H16C 109.5 . .
C15 N17 C18 104.7(16) . .
C15 N17 Pd1 133.1(14) . .
C18 N17 Pd1 122.2(13) . .
C24 N19 C20 101.5(15) . .
C24 N19 Pd1 129.2(13) . .
C20 N19 Pd1 129.3(12) . .
C22 C20 N19 106.4(16) . .
C22 C20 C21 131.7(17) . .
N19 C20 C21 121.9(15) . .
C20 C21 H21A 109.5 . .
C20 C21 H21B 109.5 . .
H21A C21 H21B 109.5 . .
C20 C21 H21C 109.5 . .
H21A C21 H21C 109.5 . .
H21B C21 H21C 109.5 . .
C20 C22 N23 107.8(16) . .
C20 C22 H22 126.1 . .
N23 C22 H22 126.1 . .
C24 N23 C22 103.2(16) . .
C24 N23 B1 130.2(16) . 3
C22 N23 B1 126.1(14) . 3
N19 C24 N23 120.9(18) . .
N19 C24 N19' 44.5(10) . .
N23 C24 N19' 129.8(19) . .
N19 C24 N23' 136.2(19) . .
N23 C24 N23' 34.3(9) . .
N19' C24 N23' 114.0(18) . .
N19 C24 H24 89.6 . .
N23 C24 H24 99.9 . .
N19' C24 H24 123.0 . .
N23' C24 H24 123.0 . .

loop_
_geom_bond_atom_site_label_1
_geom_bond_atom_site_label_2
_geom_bond_distance
_geom_bond_site_symmetry_2
Pd1 N19 1.986(14) .
Pd1 N19 1.986(14) 10_556
Pd1 N17 2.027(15) 10_556
Pd1 N17 2.027(15) .
Pd1 N19' 2.062(14) .
Pd1 N19' 2.062(14) 10_556
Pd1 N17' 2.066(13) 10_556
Pd1 N17' 2.066(13) .
Pd2 N11' 1.998(16) 4
Pd2 N11' 1.998(16) .
Pd2 N11' 1.998(16) 3
Pd2 N11' 1.998(16) 2
Pd2 N11 2.015(15) 2
Pd2 N11 2.015(15) .
Pd2 N11 2.015(15) 4
Pd2 N11 2.015(15) 3
B1 N7 1.477(18) .
B1 N13' 1.517(19) .
B1 N7' 1.52(2) .
B1 N23' 1.535(19) 4
B1 N1 1.536(15) .
B1 N13 1.574(19) .
B1 N23 1.59(2) 4
N1 C6 1.30(3) .
N1 C2 1.41(2) .
C2 C3 1.28(3) .
C2 H2 0.9500 .
C3 N5 1.32(3) .
C3 C4 1.57(3) .
C4 H4A 0.9800 .
C4 H4B 0.9800 .
C4 H4C 0.9800 .
N5 C6 1.46(4) .
C6 H6 0.9500 .
N7 C12 1.323(17) .
N7 C8 1.39(3) .
C8 C9 1.36(3) .
C8 H8 0.9500 .
C9 N11 1.38(3) .
C9 C10 1.48(4) .
C10 H10A 0.9800 .
C10 H10B 0.9800 .
C10 H10C 0.9800 .
N11 C12 1.287(16) .
C12 N7' 1.268(17) .
C12 N11' 1.285(17) .
C12 H12 0.9500 .
N7' C12' 1.268(17) .
N7' C8' 1.43(3) .
C8' C9' 1.33(3) .
C8' H8' 0.9500 .
C9' C10' 1.39(3) .
C9' N11' 1.49(3) .
C10' H10D 0.9800 .
C10' H10E 0.9800 .
C10' H10F 0.9800 .
N11' C12' 1.285(17) .
C12' H12' 0.9500 .
C18 N13 1.28(2) .
C18 N17 1.33(2) .
C18 H18 0.9500 .
N13' C18' 1.331(15) .
N13' C14' 1.39(2) .
C14' C15' 1.31(3) .
C14' H14' 0.9500 .
C15' N17' 1.39(2) .
C15' C16' 1.63(3) .
C16' H16D 0.9800 .
C16' H16E 0.9800 .
C16' H16F 0.9800 .
N17' C18' 1.259(13) .
C18' H18' 0.9500 .
N19' C24 1.26(2) .
N19' C24' 1.261(15) .
N19' C20' 1.37(2) .
C20' C21' 1.36(2) .
C20' C22' 1.38(2) .
C21' H21D 0.9800 .
C21' H21E 0.9800 .
C21' H21F 0.9800 .
C22' N23' 1.35(2) .
C22' H22' 0.9500 .
N23' C24 1.35(2) .
N23' C24' 1.348(16) .
N23' B1 1.535(19) 3
C24' H24' 0.9500 .
N13 C14 1.39(2) .
C14 C15 1.29(3) .
C14 H14 0.9500 .
C15 N17 1.31(2) .
C15 C16 1.44(2) .
C15 C15 1.67(4) 10_556
C16 H16A 0.9800 .
C16 H16B 0.9800 .
C16 H16C 0.9800 .
N19 C24 1.24(2) .
N19 C20 1.40(2) .
C20 C22 1.35(2) .
C20 C21 1.70(3) .
C21 H21A 0.9800 .
C21 H21B 0.9800 .
C21 H21C 0.9800 .
C22 N23 1.35(2) .
C22 H22 0.9500 .
N23 C24 1.24(2) .
N23 B1 1.59(2) 3
C24 H24 0.9500 .
